data_7236253
loop_
_publ_author_name
'Chen, Zhengwang'
'Wen, Yuelu'
'Luo, Guotian'
'Ye, Min'
'Wang, Qinghao'

_publ_section_title
;
 Transition-metal-free C--C bond cleavage and formation: efficient
 synthesis of 2,3-diarylimidazo[1,2-\a]pyridines from 2-aminopyridines and
 alkynoates
;
_journal_issue 89
_journal_name_full 'RSC Advances'
_journal_page_first 86464
_journal_paper_doi 10.1039/C6RA19291B
_journal_volume 6
_journal_year 2016
_chemical_formula_sum 'C19 H14 N2'
_chemical_formula_weight 270.32
_space_group_IT_number 19
_space_group_name_Hall 'P 2ac 2ab'
_space_group_name_H-M_alt 'P 21 21 21'
_symmetry_cell_setting orthorhombic
_symmetry_space_group_name_H-M 'P 21 21 21'
_atom_sites_solution_hydrogens geom
_atom_sites_solution_primary direct
_atom_sites_solution_secondary difmap
_audit_creation_method SHELXL-97
_audit_update_record
;
2015-12-08 deposited with the CCDC.
2016-09-05 downloaded from the CCDC.
;
_cell_angle_alpha 90.00
_cell_angle_beta 90.00
_cell_angle_gamma 90.00
_cell_formula_units_Z 4
_cell_length_a 7.9203(2)
_cell_length_b 10.4738(3)
_cell_length_c 16.8627(6)
_cell_measurement_reflns_used 1591
_cell_measurement_temperature 296(2)
_cell_measurement_theta_max 20.30
_cell_measurement_theta_min 3.22
_cell_volume 1398.86(7)
_computing_structure_refinement 'SHELXL-97 (Sheldrick, 1997)'
_computing_structure_solution 'SHELXS-97 (Sheldrick, 1990)'
_diffrn_ambient_temperature 296(2)
_diffrn_measured_fraction_theta_full 0.999
_diffrn_measured_fraction_theta_max 0.999
_diffrn_measurement_device_type 'CCD area detector'
_diffrn_measurement_method 'phi and omega scans'
_diffrn_radiation_monochromator graphite
_diffrn_radiation_source 'fine-focus sealed tube'
_diffrn_radiation_type MoK\a
_diffrn_radiation_wavelength 0.71073
_diffrn_reflns_av_R_equivalents 0.0450
_diffrn_reflns_av_sigmaI/netI 0.0530
_diffrn_reflns_limit_h_max 9
_diffrn_reflns_limit_h_min -9
_diffrn_reflns_limit_k_max 12
_diffrn_reflns_limit_k_min -12
_diffrn_reflns_limit_l_max 20
_diffrn_reflns_limit_l_min -15
_diffrn_reflns_number 7630
_diffrn_reflns_theta_full 25.19
_diffrn_reflns_theta_max 25.19
_diffrn_reflns_theta_min 2.29
_exptl_absorpt_coefficient_mu 0.076
_exptl_absorpt_correction_T_max 0.9819
_exptl_absorpt_correction_T_min 0.9753
_exptl_absorpt_correction_type multi-scan
_exptl_absorpt_process_details sadabs
_exptl_crystal_colour yellow
_exptl_crystal_density_diffrn 1.284
_exptl_crystal_density_method 'not measured'
_exptl_crystal_description block
_exptl_crystal_F_000 568
_exptl_crystal_size_max 0.33
_exptl_crystal_size_mid 0.29
_exptl_crystal_size_min 0.24
_refine_diff_density_max 0.700
_refine_diff_density_min -0.143
_refine_diff_density_rms 0.043
_refine_ls_abs_structure_details 'Flack H D (1983), Acta Cryst. A39, 876-881'
_refine_ls_abs_structure_Flack 5(6)
_refine_ls_extinction_coef 0.017(3)
_refine_ls_extinction_expression Fc^*^=kFc[1+0.001xFc^2^\l^3^/sin(2\q)]^-1/4^
_refine_ls_extinction_method SHELXL
_refine_ls_goodness_of_fit_ref 1.060
_refine_ls_hydrogen_treatment constr
_refine_ls_matrix_type full
_refine_ls_number_parameters 191
_refine_ls_number_reflns 2489
_refine_ls_number_restraints 0
_refine_ls_restrained_S_all 1.060
_refine_ls_R_factor_all 0.0838
_refine_ls_R_factor_gt 0.0553
_refine_ls_shift/su_max 0.000
_refine_ls_shift/su_mean 0.000
_refine_ls_structure_factor_coef Fsqd
_refine_ls_weighting_details 'calc w=1/[\s^2^(Fo^2^)+(0.0568P)^2^+0.4254P] where P=(Fo^2^+2Fc^2^)/3'
_refine_ls_weighting_scheme calc
_refine_ls_wR_factor_gt 0.1258
_refine_ls_wR_factor_ref 0.1409
_reflns_number_gt 1804
_reflns_number_total 2489
_reflns_threshold_expression >2sigma(I)
_cod_data_source_file c6ra19291b2.cif
_cod_data_source_block 1
_cod_depositor_comments
;
The following automatic conversions were performed:

data item '_symmetry_cell_setting' value 'Orthorhombic' was changed
to 'orthorhombic' in accordance with the
/home/saulius/struct/COD-crude-data/automatic-downloads/DataCite-retrospective/RSC/depositions/lib/dictionaries/cif_core.dic
dictionary named 'cif_core.dic' version 2.4.2 last updated on
2011-04-26.

Automatic conversion script
Id: cif_fix_values 6909 2019-04-08 15:41:33Z antanas 
;
_cod_original_sg_symbol_H-M 'P2(1)2(1)2(1) '
_cod_database_code 7236253

loop_
_symmetry_equiv_pos_as_xyz
'x, y, z'
'-x+1/2, -y, z+1/2'
'-x, y+1/2, -z+1/2'
'x+1/2, -y+1/2, -z'

loop_
_atom_site_label
_atom_site_type_symbol
_atom_site_fract_x
_atom_site_fract_y
_atom_site_fract_z
_atom_site_U_iso_or_equiv
_atom_site_adp_type
_atom_site_occupancy
_atom_site_symmetry_multiplicity
_atom_site_calc_flag
_atom_site_refinement_flags
N1 N 0.4718(3) 0.3528(2) 0.19567(16) 0.0420(7) Uani 1 1 d .
N2 N 0.7067(4) 0.4297(3) 0.14013(16) 0.0482(7) Uani 1 1 d .
C14 C 0.8831(4) 0.4782(3) 0.25667(19) 0.0424(8) Uani 1 1 d .
C5 C 0.3055(4) 0.3109(3) 0.1953(2) 0.0501(9) Uani 1 1 d .
H5 H 0.2491 0.2948 0.2427 0.060 Uiso 1 1 calc R
C7 C 0.7236(4) 0.4305(3) 0.22187(19) 0.0411(8) Uani 1 1 d .
C9 C 0.4644(5) 0.2476(3) 0.3668(2) 0.0503(9) Uani 1 1 d .
H9 H 0.4525 0.1807 0.3310 0.060 Uiso 1 1 calc R
C6 C 0.5811(4) 0.3836(3) 0.25832(19) 0.0401(8) Uani 1 1 d .
C3 C 0.3093(5) 0.3198(4) 0.0540(2) 0.0631(11) Uani 1 1 d .
H3 H 0.2529 0.3066 0.0063 0.076 Uiso 1 1 calc R
C15 C 0.9447(4) 0.4373(3) 0.3300(2) 0.0496(9) Uani 1 1 d .
H15 H 0.8849 0.3774 0.3594 0.060 Uiso 1 1 calc R
C1 C 0.5555(4) 0.3829(3) 0.1257(2) 0.0429(8) Uani 1 1 d .
C8 C 0.5339(4) 0.3630(3) 0.34178(19) 0.0432(8) Uani 1 1 d .
C13 C 0.5581(4) 0.4594(3) 0.3978(2) 0.0463(8) Uani 1 1 d .
H13 H 0.6064 0.5364 0.3825 0.056 Uiso 1 1 calc R
C2 C 0.4717(5) 0.3646(3) 0.0527(2) 0.0575(10) Uani 1 1 d .
H2 H 0.5254 0.3824 0.0050 0.069 Uiso 1 1 calc R
C18 C 1.1258(5) 0.6151(3) 0.2434(2) 0.0623(11) Uani 1 1 d .
H18 H 1.1864 0.6751 0.2144 0.075 Uiso 1 1 calc R
C4 C 0.2269(5) 0.2938(4) 0.1248(2) 0.0594(10) Uani 1 1 d .
H4 H 0.1162 0.2642 0.1238 0.071 Uiso 1 1 calc R
C19 C 0.9761(4) 0.5666(3) 0.2137(2) 0.0545(9) Uani 1 1 d .
H19 H 0.9374 0.5935 0.1644 0.065 Uiso 1 1 calc R
C10 C 0.4134(5) 0.2320(4) 0.4442(2) 0.0615(10) Uani 1 1 d .
H10 H 0.3635 0.1558 0.4601 0.074 Uiso 1 1 calc R
C16 C 1.0955(5) 0.4863(3) 0.3586(2) 0.0564(10) Uani 1 1 d .
H16 H 1.1364 0.4588 0.4075 0.068 Uiso 1 1 calc R
C17 C 1.1850(5) 0.5747(4) 0.3159(3) 0.0624(10) Uani 1 1 d .
H17 H 1.2855 0.6073 0.3359 0.075 Uiso 1 1 calc R
C12 C 0.5109(5) 0.4411(4) 0.4753(2) 0.0575(10) Uani 1 1 d .
H12 H 0.5300 0.5052 0.5124 0.069 Uiso 1 1 calc R
C11 C 0.4360(5) 0.3294(4) 0.4984(2) 0.0640(11) Uani 1 1 d .
H11 H 0.4004 0.3191 0.5506 0.077 Uiso 1 1 calc R

loop_
_atom_site_aniso_label
_atom_site_aniso_U_11
_atom_site_aniso_U_22
_atom_site_aniso_U_33
_atom_site_aniso_U_23
_atom_site_aniso_U_13
_atom_site_aniso_U_12
N1 0.0415(16) 0.0419(13) 0.0426(17) -0.0021(13) -0.0027(14) 0.0016(12)
N2 0.0527(18) 0.0508(15) 0.0411(18) 0.0069(14) 0.0007(14) 0.0031(14)
C14 0.0439(18) 0.0382(16) 0.045(2) 0.0023(14) -0.0030(16) 0.0015(15)
C5 0.046(2) 0.0482(19) 0.056(2) -0.0056(18) 0.0017(19) -0.0067(16)
C7 0.0469(19) 0.0375(16) 0.039(2) 0.0019(16) 0.0001(15) 0.0009(15)
C9 0.060(2) 0.0450(17) 0.046(2) -0.0004(16) -0.0043(18) -0.0069(17)
C6 0.0415(18) 0.0392(16) 0.040(2) -0.0002(14) -0.0024(15) 0.0034(15)
C3 0.064(3) 0.073(3) 0.052(3) -0.007(2) -0.016(2) -0.003(2)
C15 0.048(2) 0.0486(17) 0.053(2) 0.0018(17) -0.0006(17) 0.0006(17)
C1 0.0450(19) 0.0455(16) 0.038(2) 0.0032(15) 0.0026(16) 0.0026(16)
C8 0.0421(18) 0.0460(18) 0.042(2) 0.0027(15) 0.0002(15) 0.0013(15)
C13 0.0476(19) 0.0462(18) 0.045(2) -0.0008(15) -0.0016(16) -0.0010(16)
C2 0.069(3) 0.061(2) 0.042(2) 0.0017(18) -0.0088(19) 0.006(2)
C18 0.052(2) 0.048(2) 0.087(3) 0.006(2) 0.002(2) -0.0087(17)
C4 0.056(2) 0.061(2) 0.060(3) -0.010(2) -0.013(2) -0.0035(18)
C19 0.055(2) 0.0491(18) 0.059(2) 0.0030(18) -0.0024(18) -0.0042(18)
C10 0.068(3) 0.063(2) 0.054(2) 0.015(2) 0.000(2) -0.009(2)
C16 0.053(2) 0.061(2) 0.055(2) -0.0048(18) -0.0136(19) 0.0114(19)
C17 0.050(2) 0.053(2) 0.084(3) -0.006(2) -0.012(2) -0.0043(19)
C12 0.066(3) 0.063(2) 0.043(2) -0.0082(19) -0.0041(18) 0.005(2)
C11 0.068(3) 0.085(3) 0.039(2) 0.008(2) 0.001(2) -0.005(2)

loop_
_atom_type_symbol
_atom_type_description
_atom_type_scat_dispersion_real
_atom_type_scat_dispersion_imag
_atom_type_scat_source
C C 0.0033 0.0016 'International Tables Vol C Tables 4.2.6.8 and 6.1.1.4'
H H 0.0000 0.0000 'International Tables Vol C Tables 4.2.6.8 and 6.1.1.4'
N N 0.0061 0.0033 'International Tables Vol C Tables 4.2.6.8 and 6.1.1.4'

loop_
_geom_angle_atom_site_label_1
_geom_angle_atom_site_label_2
_geom_angle_atom_site_label_3
_geom_angle
C5 N1 C1 121.4(3)
C5 N1 C6 131.4(3)
C1 N1 C6 107.0(3)
C1 N2 C7 105.9(3)
C19 C14 C15 118.8(3)
C19 C14 C7 118.1(3)
C15 C14 C7 123.1(3)
C4 C5 N1 118.8(3)
C4 C5 H5 120.6
N1 C5 H5 120.6
C6 C7 N2 111.3(3)
C6 C7 C14 130.1(3)
N2 C7 C14 118.6(3)
C10 C9 C8 120.4(3)
C10 C9 H9 119.8
C8 C9 H9 119.8
C7 C6 N1 104.6(3)
C7 C6 C8 133.5(3)
N1 C6 C8 121.9(3)
C2 C3 C4 121.5(4)
C2 C3 H3 119.3
C4 C3 H3 119.3
C16 C15 C14 119.7(3)
C16 C15 H15 120.1
C14 C15 H15 120.1
N2 C1 N1 111.2(3)
N2 C1 C2 129.8(3)
N1 C1 C2 119.0(3)
C9 C8 C13 118.5(3)
C9 C8 C6 121.2(3)
C13 C8 C6 120.4(3)
C12 C13 C8 120.4(3)
C12 C13 H13 119.8
C8 C13 H13 119.8
C3 C2 C1 118.4(4)
C3 C2 H2 120.8
C1 C2 H2 120.8
C17 C18 C19 120.0(4)
C17 C18 H18 120.0
C19 C18 H18 120.0
C5 C4 C3 120.9(4)
C5 C4 H4 119.5
C3 C4 H4 119.5
C18 C19 C14 120.7(4)
C18 C19 H19 119.7
C14 C19 H19 119.7
C9 C10 C11 120.1(3)
C9 C10 H10 119.9
C11 C10 H10 119.9
C17 C16 C15 120.8(4)
C17 C16 H16 119.6
C15 C16 H16 119.6
C16 C17 C18 119.9(3)
C16 C17 H17 120.0
C18 C17 H17 120.0
C11 C12 C13 120.6(4)
C11 C12 H12 119.7
C13 C12 H12 119.7
C12 C11 C10 119.9(4)
C12 C11 H11 120.0
C10 C11 H11 120.0

loop_
_geom_bond_atom_site_label_1
_geom_bond_atom_site_label_2
_geom_bond_distance
N1 C5 1.388(4)
N1 C1 1.390(4)
N1 C6 1.404(4)
N2 C1 1.316(4)
N2 C7 1.385(4)
C14 C19 1.387(4)
C14 C15 1.397(4)
C14 C7 1.480(5)
C5 C4 1.354(5)
C5 H5 0.9300
C7 C6 1.375(4)
C9 C10 1.376(5)
C9 C8 1.394(4)
C9 H9 0.9300
C6 C8 1.472(4)
C3 C2 1.369(5)
C3 C4 1.387(5)
C3 H3 0.9300
C15 C16 1.387(5)
C15 H15 0.9300
C1 C2 1.411(5)
C8 C13 1.396(4)
C13 C12 1.373(5)
C13 H13 0.9300
C2 H2 0.9300
C18 C17 1.376(5)
C18 C19 1.384(5)
C18 H18 0.9300
C4 H4 0.9300
C19 H19 0.9300
C10 C11 1.381(5)
C10 H10 0.9300
C16 C17 1.370(5)
C16 H16 0.9300
C17 H17 0.9300
C12 C11 1.368(5)
C12 H12 0.9300
C11 H11 0.9300
